data_4072147
loop_
_publ_author_name
'Kopf, Henning'
'Holzberger, Bastian'
'Pietraszuk, Cezary'
'H\"ubner, Eike'
'Burzlaff, Nicolai'

_publ_section_title
;
 Neutral Ruthenium Carbene Complexes bearing N,N,O Heteroscorpionate
 Ligands: Syntheses and Activity in Metathesis Reactions
;
_journal_issue 22
_journal_name_full Organometallics
_journal_page_first 5894
_journal_paper_doi 10.1021/om8006129
_journal_volume 27
_journal_year 2008
_chemical_compound_source 'synthesis as described'
_chemical_formula_moiety 'C33 H46 Cl N4 O2 P Ru, 1.5(C H2 Cl2)'
_chemical_formula_sum 'C34.5 H49 Cl4 N4 O2 P Ru'
_chemical_formula_weight 825.62
_chemical_name_systematic
;
 ?
;
_space_group_IT_number 14
_symmetry_cell_setting monoclinic
_symmetry_Int_Tables_number 14
_symmetry_space_group_name_Hall '-P 2ybc'
_symmetry_space_group_name_H-M 'P 1 21/c 1'
_atom_sites_solution_hydrogens geom
_atom_sites_solution_primary direct
_atom_sites_solution_secondary difmap
_audit_creation_date 2008-06-23T21:44:37-00:00
_audit_creation_method 'WinGX routine CIF_UPDATE'
_cell_angle_alpha 90
_cell_angle_beta 98.78(3)
_cell_angle_gamma 90
_cell_formula_units_Z 4
_cell_length_a 15.350(3)
_cell_length_b 10.613(2)
_cell_length_c 25.671(5)
_cell_measurement_reflns_used 24491
_cell_measurement_temperature 100(2)
_cell_measurement_theta_max 24.12
_cell_measurement_theta_min 1.66
_cell_volume 4133.0(14)
_computing_cell_refinement 'STOE X-AREA'
_computing_data_collection 'STOE X-AREA'
_computing_data_reduction 'STOE X-RED'
_computing_structure_refinement 'SHELXL-97 (Sheldrick, 1997)'
_diffrn_ambient_temperature 100(2)
_diffrn_detector 'image plate (34 cm diameter)'
_diffrn_detector_area_resol_mean 6.67
_diffrn_measured_fraction_theta_full 0.913
_diffrn_measured_fraction_theta_max 0.913
_diffrn_measurement_device '2-circle goniometer'
_diffrn_measurement_device_type 'STOE IPDS 2T'
_diffrn_measurement_method 'rotation method'
_diffrn_radiation_monochromator graphite
_diffrn_radiation_type MoK\a
_diffrn_radiation_wavelength 0.71073
_diffrn_reflns_av_R_equivalents 0.1077
_diffrn_reflns_av_unetI/netI 0.1054
_diffrn_reflns_limit_h_max 17
_diffrn_reflns_limit_h_min -16
_diffrn_reflns_limit_k_max 11
_diffrn_reflns_limit_k_min -11
_diffrn_reflns_limit_l_max 28
_diffrn_reflns_limit_l_min -28
_diffrn_reflns_number 26071
_diffrn_reflns_theta_full 23.77
_diffrn_reflns_theta_max 23.77
_diffrn_reflns_theta_min 3.3
_diffrn_source 'sealed X-ray tube, 12 x 0.4 mm long-fine focus'
_exptl_absorpt_coefficient_mu 0.71
_exptl_absorpt_correction_type none
_exptl_crystal_colour green
_exptl_crystal_density_diffrn 1.327
_exptl_crystal_density_method 'not measured'
_exptl_crystal_description plate
_exptl_crystal_F_000 1708
_exptl_crystal_size_max 0.4
_exptl_crystal_size_mid 0.283
_exptl_crystal_size_min 0.15
_refine_diff_density_max 1.815
_refine_diff_density_min -0.829
_refine_diff_density_rms 0.135
_refine_ls_extinction_coef 0.0011(4)
_refine_ls_extinction_expression Fc^*^=kFc[1+0.001xFc^2^\l^3^/sin(2\q)]^-1/4^
_refine_ls_extinction_method SHELXL
_refine_ls_goodness_of_fit_ref 0.978
_refine_ls_hydrogen_treatment constr
_refine_ls_matrix_type full
_refine_ls_number_parameters 446
_refine_ls_number_reflns 5757
_refine_ls_number_restraints 26
_refine_ls_restrained_S_all 0.976
_refine_ls_R_factor_all 0.1185
_refine_ls_R_factor_gt 0.0688
_refine_ls_shift/su_max 0.001
_refine_ls_shift/su_mean 0
_refine_ls_structure_factor_coef Fsqd
_refine_ls_weighting_details 'calc w=1/[\s^2^(Fo^2^)+(0.1188P)^2^+0.0000P] where P=(Fo^2^+2Fc^2^)/3'
_refine_ls_weighting_scheme calc
_refine_ls_wR_factor_gt 0.1719
_refine_ls_wR_factor_ref 0.1955
_reflns_number_gt 3540
_reflns_number_total 5757
_reflns_threshold_expression >2sigma(I)
_cod_data_source_file om8006129_si_001.cif
_cod_data_source_block compound6
_cod_original_cell_volume 4133.1(14)
_cod_original_sg_symbol_H-M 'P 21/c'
_cod_original_formula_sum 'C34.50 H49 Cl4 N4 O2 P Ru'
_cod_database_code 4072147

loop_
_symmetry_equiv_pos_as_xyz
'x, y, z'
'-x, y+1/2, -z+1/2'
'-x, -y, -z'
'x, -y-1/2, z-1/2'

loop_
_atom_site_label
_atom_site_type_symbol
_atom_site_fract_x
_atom_site_fract_y
_atom_site_fract_z
_atom_site_U_iso_or_equiv
_atom_site_adp_type
_atom_site_occupancy
_atom_site_symmetry_multiplicity
_atom_site_calc_flag
_atom_site_refinement_flags
_atom_site_disorder_assembly
_atom_site_disorder_group
Ru1 Ru 0.43429(5) 0.81399(6) 0.85834(2) 0.0270(3) Uani 1 1 d . . .
Cl1 Cl 0.43133(16) 1.04216(19) 0.85409(7) 0.0313(6) Uani 1 1 d . . .
P1 P 0.29095(17) 0.8110(2) 0.88381(7) 0.0295(6) Uani 1 1 d . . .
O1 O 0.3750(4) 0.8014(5) 0.77367(17) 0.0278(14) Uani 1 1 d . . .
O2 O 0.3580(4) 0.6714(6) 0.70488(19) 0.0406(17) Uani 1 1 d . . .
N11 N 0.4476(5) 0.6192(6) 0.8551(2) 0.0284(18) Uani 1 1 d . . .
N12 N 0.4761(5) 0.5654(6) 0.8133(2) 0.0277(17) Uani 1 1 d . . .
N21 N 0.5486(5) 0.8209(7) 0.8219(2) 0.0270(17) Uani 1 1 d . . .
N22 N 0.5572(5) 0.7342(7) 0.7832(2) 0.0293(18) Uani 1 1 d . . .
C1 C 0.4871(7) 0.6450(8) 0.7676(3) 0.032(2) Uani 1 1 d . . .
H1A H 0.5035 0.5911 0.7397 0.039 Uiso 1 1 calc R . .
C2 C 0.3995(7) 0.7117(8) 0.7467(3) 0.031(2) Uani 1 1 d . . .
C11 C 0.4451(6) 0.5226(8) 0.8897(3) 0.034(2) Uani 1 1 d . . .
H11 H 0.4265 0.5293 0.9224 0.041 Uiso 1 1 calc R . .
C12 C 0.4747(6) 0.4117(8) 0.8686(3) 0.035(2) Uani 1 1 d . . .
H12 H 0.48 0.3326 0.8843 0.042 Uiso 1 1 calc R . .
C13 C 0.4938(6) 0.4435(8) 0.8208(3) 0.033(2) Uani 1 1 d . . .
H13 H 0.5156 0.3897 0.7973 0.04 Uiso 1 1 calc R . .
C21 C 0.6185(7) 0.8943(9) 0.8246(3) 0.034(2) Uani 1 1 d . . .
H21 H 0.6297 0.9625 0.8474 0.041 Uiso 1 1 calc R . .
C22 C 0.6736(6) 0.8563(8) 0.7888(3) 0.033(2) Uani 1 1 d . . .
H22 H 0.7265 0.8928 0.7832 0.039 Uiso 1 1 calc R . .
C23 C 0.6319(6) 0.7527(9) 0.7633(3) 0.033(2) Uani 1 1 d . . .
H23 H 0.6521 0.7049 0.7373 0.04 Uiso 1 1 calc R . .
C31 C 0.4946(6) 0.8285(8) 0.9273(3) 0.029(2) Uani 1 1 d . . .
H31 H 0.4715 0.8904 0.9469 0.035 Uiso 1 1 calc R . .
C32 C 0.5699(6) 0.7634(8) 0.9567(3) 0.032(2) Uani 1 1 d . . .
C33 C 0.5881(7) 0.7835(8) 1.0122(3) 0.034(2) Uani 1 1 d . . .
H33 H 0.5505 0.8342 1.0282 0.041 Uiso 1 1 calc R . .
C34 C 0.6605(7) 0.7290(9) 1.0428(3) 0.041(3) Uani 1 1 d . . .
H34 H 0.6711 0.7419 1.079 0.049 Uiso 1 1 calc R . .
C35 C 0.7174(7) 0.6543(9) 1.0181(3) 0.043(3) Uani 1 1 d . . .
H35 H 0.7672 0.6191 1.038 0.052 Uiso 1 1 calc R . .
C36 C 0.7003(7) 0.6324(8) 0.9646(3) 0.034(2) Uani 1 1 d . . .
H36 H 0.7386 0.5825 0.9487 0.041 Uiso 1 1 calc R . .
C37 C 0.6274(7) 0.6835(8) 0.9346(3) 0.036(2) Uani 1 1 d . . .
H37 H 0.6157 0.6649 0.8988 0.043 Uiso 1 1 calc R . .
C40 C 0.2256(7) 0.6678(9) 0.8592(3) 0.037(2) Uani 1 1 d . . .
H40 H 0.2686 0.5988 0.8635 0.045 Uiso 1 1 calc R . .
C41 C 0.1938(7) 0.6740(9) 0.7992(3) 0.042(3) Uani 1 1 d . . .
H41A H 0.1521 0.7426 0.7916 0.05 Uiso 1 1 calc R . .
H41B H 0.2437 0.6911 0.7812 0.05 Uiso 1 1 calc R . .
C42 C 0.1499(7) 0.5500(10) 0.7785(3) 0.050(3) Uani 1 1 d . . .
H42A H 0.1275 0.5588 0.7412 0.06 Uiso 1 1 calc R . .
H42B H 0.1936 0.4833 0.7824 0.06 Uiso 1 1 calc R . .
C43 C 0.0740(8) 0.5131(10) 0.8079(3) 0.055(3) Uani 1 1 d . . .
H43A H 0.0282 0.5769 0.8026 0.067 Uiso 1 1 calc R . .
H43B H 0.0487 0.4335 0.7945 0.067 Uiso 1 1 calc R . .
C44 C 0.1103(7) 0.5015(9) 0.8660(3) 0.046(3) Uani 1 1 d . . .
H44A H 0.1537 0.4344 0.8709 0.055 Uiso 1 1 calc R . .
H44B H 0.0628 0.4789 0.8852 0.055 Uiso 1 1 calc R . .
C45 C 0.1530(7) 0.6243(9) 0.8886(3) 0.042(3) Uani 1 1 d . . .
H45A H 0.1082 0.6894 0.8867 0.05 Uiso 1 1 calc R . .
H45B H 0.177 0.6117 0.9254 0.05 Uiso 1 1 calc R . .
C50 C 0.2249(6) 0.9537(8) 0.8620(3) 0.031(2) Uani 1 1 d . . .
H50 H 0.2583 1.023 0.8807 0.038 Uiso 1 1 calc R . .
C51 C 0.1330(6) 0.9626(8) 0.8795(3) 0.038(2) Uani 1 1 d . . .
H51A H 0.093 0.9034 0.8595 0.045 Uiso 1 1 calc R . .
H51B H 0.1377 0.9408 0.9166 0.045 Uiso 1 1 calc R . .
C52 C 0.0970(7) 1.0950(9) 0.8709(3) 0.045(3) Uani 1 1 d . . .
H52A H 0.1347 1.1528 0.8933 0.054 Uiso 1 1 calc R . .
H52B H 0.0387 1.0986 0.8811 0.054 Uiso 1 1 calc R . .
C53 C 0.0912(7) 1.1366(10) 0.8139(4) 0.050(3) Uani 1 1 d . . .
H53A H 0.0716 1.2235 0.8105 0.061 Uiso 1 1 calc R . .
H53B H 0.0485 1.085 0.7918 0.061 Uiso 1 1 calc R . .
C54 C 0.1828(7) 1.1242(9) 0.7955(3) 0.044(3) Uani 1 1 d . . .
H54A H 0.1774 1.1469 0.7585 0.053 Uiso 1 1 calc R . .
H54B H 0.2239 1.1823 0.8154 0.053 Uiso 1 1 calc R . .
C55 C 0.2188(7) 0.9899(8) 0.8031(3) 0.034(2) Uani 1 1 d . . .
H55A H 0.2766 0.9852 0.7924 0.041 Uiso 1 1 calc R . .
H55B H 0.18 0.9318 0.7815 0.041 Uiso 1 1 calc R . .
C60 C 0.2824(6) 0.8109(8) 0.9560(3) 0.032(2) Uani 1 1 d . . .
H60 H 0.2203 0.7944 0.9583 0.038 Uiso 1 1 calc R . .
C61 C 0.3042(7) 0.9378(9) 0.9833(3) 0.036(2) Uani 1 1 d . . .
H61A H 0.365 0.9602 0.9814 0.043 Uiso 1 1 calc R . .
H61B H 0.2665 1.0029 0.9655 0.043 Uiso 1 1 calc R . .
C62 C 0.2907(7) 0.9301(9) 1.0408(3) 0.042(3) Uani 1 1 d . . .
H62A H 0.3078 1.0096 1.058 0.05 Uiso 1 1 calc R . .
H62B H 0.2286 0.917 1.0423 0.05 Uiso 1 1 calc R . .
C63 C 0.3430(7) 0.8255(9) 1.0703(3) 0.044(3) Uani 1 1 d . . .
H63A H 0.3305 0.8227 1.1062 0.052 Uiso 1 1 calc R . .
H63B H 0.4055 0.8418 1.0716 0.052 Uiso 1 1 calc R . .
C64 C 0.3197(7) 0.6982(9) 1.0435(3) 0.043(3) Uani 1 1 d . . .
H64A H 0.2585 0.6782 1.045 0.051 Uiso 1 1 calc R . .
H64B H 0.3561 0.6326 1.062 0.051 Uiso 1 1 calc R . .
C65 C 0.3347(7) 0.7025(8) 0.9856(3) 0.036(2) Uani 1 1 d . . .
H65A H 0.397 0.7137 0.9842 0.043 Uiso 1 1 calc R . .
H65B H 0.3164 0.6231 0.9686 0.043 Uiso 1 1 calc R . .
C80A C 0.2156(13) 0.8714(13) 0.6654(19) 0.052(11) Uani 0.5 1 d PDU A 1
H80A H 0.2392 0.859 0.7022 0.063 Uiso 0.5 1 calc PR A 1
H80B H 0.261 0.8469 0.6449 0.063 Uiso 0.5 1 calc PR A 1
Cl2A Cl 0.1261(7) 0.7727(9) 0.6492(5) 0.123(4) Uani 0.5 1 d PD A 1
Cl3A Cl 0.1935(6) 1.0295(6) 0.6550(2) 0.074(2) Uani 0.5 1 d PD A 1
C80B C 0.2165(11) 0.857(2) 0.6669(19) 0.056(11) Uani 0.5 1 d PDU B 2
H80C H 0.2469 0.8172 0.6986 0.067 Uiso 0.5 1 calc PR B 2
H80D H 0.2287 0.8075 0.637 0.067 Uiso 0.5 1 calc PR B 2
Cl2B Cl 0.1045(5) 0.8525(11) 0.6687(3) 0.091(3) Uani 0.5 1 d PD B 2
Cl3B Cl 0.2597(6) 1.0061(7) 0.6621(2) 0.071(2) Uani 0.5 1 d PD B 2
Cl4 Cl 0.9122(8) 0.8102(12) 0.8432(5) 0.161(4) Uiso 0.5 1 d PD . .
Cl5 Cl 0.9186(15) 0.877(2) 0.9531(9) 0.286(10) Uiso 0.5 1 d PD . .
C91 C 0.8728(18) 0.872(3) 0.8923(7) 0.081(8) Uiso 0.5 1 d PD . .
H91A H 0.86 0.9594 0.8823 0.097 Uiso 0.5 1 calc PR . .
H91B H 0.8162 0.832 0.8926 0.097 Uiso 0.5 1 calc PR . .

loop_
_atom_site_aniso_label
_atom_site_aniso_U_11
_atom_site_aniso_U_22
_atom_site_aniso_U_33
_atom_site_aniso_U_23
_atom_site_aniso_U_13
_atom_site_aniso_U_12
Ru1 0.0519(6) 0.0192(4) 0.0102(3) -0.0003(3) 0.0059(3) 0.0005(4)
Cl1 0.0572(15) 0.0198(11) 0.0178(8) 0.0000(8) 0.0084(9) 0.0014(12)
P1 0.0533(17) 0.0214(13) 0.0133(9) -0.0011(8) 0.0040(9) 0.0009(13)
O1 0.045(4) 0.022(3) 0.016(2) -0.002(2) 0.003(2) 0.002(3)
O2 0.067(5) 0.034(4) 0.017(3) -0.009(2) -0.005(3) 0.007(3)
N11 0.045(5) 0.017(4) 0.023(3) 0.003(3) 0.006(3) 0.004(4)
N12 0.052(5) 0.018(4) 0.013(3) -0.001(3) 0.004(3) 0.004(4)
N21 0.049(5) 0.016(4) 0.015(3) -0.005(3) 0.001(3) 0.001(4)
N22 0.051(5) 0.022(4) 0.016(3) -0.001(3) 0.008(3) 0.000(4)
C1 0.063(7) 0.018(5) 0.016(4) -0.004(3) 0.007(4) 0.003(5)
C2 0.065(7) 0.021(5) 0.011(4) 0.001(3) 0.014(4) -0.001(5)
C11 0.059(7) 0.024(5) 0.019(4) 0.004(3) 0.004(4) -0.006(5)
C12 0.057(7) 0.018(5) 0.029(4) 0.000(3) 0.002(4) 0.001(5)
C13 0.051(6) 0.020(5) 0.027(4) -0.005(4) 0.003(4) 0.006(5)
C21 0.058(7) 0.025(5) 0.018(4) 0.003(3) 0.003(4) 0.002(5)
C22 0.042(6) 0.030(6) 0.027(4) 0.003(4) 0.008(4) -0.004(5)
C23 0.054(7) 0.033(6) 0.015(4) 0.005(3) 0.013(4) 0.010(5)
C31 0.056(6) 0.015(5) 0.017(3) 0.003(3) 0.008(4) -0.007(5)
C32 0.058(7) 0.018(5) 0.019(4) 0.004(3) 0.007(4) -0.007(5)
C33 0.054(7) 0.022(5) 0.024(4) 0.000(3) 0.001(4) -0.003(5)
C34 0.070(8) 0.028(5) 0.023(4) -0.001(4) -0.003(5) -0.007(5)
C35 0.058(7) 0.032(6) 0.037(5) 0.013(4) -0.005(5) -0.007(5)
C36 0.048(7) 0.023(5) 0.032(4) 0.001(4) 0.005(4) 0.002(5)
C37 0.063(7) 0.023(5) 0.022(4) -0.002(4) 0.009(4) -0.005(5)
C40 0.062(7) 0.027(5) 0.023(4) -0.009(4) 0.006(4) -0.003(5)
C41 0.069(7) 0.039(6) 0.017(4) -0.002(4) 0.005(4) -0.011(6)
C42 0.057(7) 0.057(7) 0.031(5) -0.018(5) -0.003(5) -0.009(6)
C43 0.090(9) 0.038(6) 0.035(5) -0.005(4) -0.004(5) -0.010(6)
C44 0.067(8) 0.040(6) 0.030(4) -0.002(4) 0.005(5) -0.016(6)
C45 0.070(8) 0.034(6) 0.021(4) 0.005(4) 0.001(4) -0.008(5)
C50 0.058(7) 0.022(5) 0.013(3) -0.001(3) 0.003(4) -0.005(5)
C51 0.057(7) 0.026(6) 0.032(4) 0.000(4) 0.011(4) 0.003(5)
C52 0.058(8) 0.033(6) 0.045(5) 0.002(4) 0.012(5) 0.001(5)
C53 0.064(8) 0.035(6) 0.050(6) 0.006(4) 0.001(5) 0.003(6)
C54 0.068(8) 0.033(6) 0.032(5) 0.013(4) 0.009(5) 0.001(6)
C55 0.055(7) 0.026(5) 0.020(4) 0.001(3) 0.005(4) -0.009(5)
C60 0.048(6) 0.028(5) 0.020(4) -0.003(4) 0.007(4) -0.003(5)
C61 0.057(7) 0.027(5) 0.025(4) -0.009(4) 0.008(4) -0.006(5)
C62 0.070(8) 0.037(6) 0.021(4) -0.009(4) 0.015(4) -0.015(6)
C63 0.076(8) 0.041(6) 0.015(4) -0.011(4) 0.011(4) -0.014(6)
C64 0.066(7) 0.046(6) 0.015(4) 0.005(4) 0.003(4) -0.007(6)
C65 0.059(7) 0.033(6) 0.017(4) -0.006(3) 0.009(4) -0.003(5)
C80A 0.06(2) 0.048(16) 0.037(18) -0.023(14) -0.013(15) 0.019(16)
Cl2A 0.095(8) 0.100(8) 0.165(10) -0.021(7) -0.007(7) -0.024(6)
Cl3A 0.122(7) 0.056(4) 0.043(3) 0.011(3) 0.010(4) 0.017(5)
C80B 0.06(2) 0.08(2) 0.030(16) 0.025(15) 0.019(15) 0.009(18)
Cl2B 0.056(5) 0.161(9) 0.052(3) 0.005(4) -0.002(3) -0.012(5)
Cl3B 0.108(7) 0.070(5) 0.039(3) 0.011(3) 0.023(4) -0.004(5)

loop_
_atom_type_symbol
_atom_type_description
_atom_type_scat_dispersion_real
_atom_type_scat_dispersion_imag
_atom_type_scat_source
C C 0.0033 0.0016 'International Tables Vol C Tables 4.2.6.8 and 6.1.1.4'
H H 0 0 'International Tables Vol C Tables 4.2.6.8 and 6.1.1.4'
N N 0.0061 0.0033 'International Tables Vol C Tables 4.2.6.8 and 6.1.1.4'
O O 0.0106 0.006 'International Tables Vol C Tables 4.2.6.8 and 6.1.1.4'
P P 0.1023 0.0942 'International Tables Vol C Tables 4.2.6.8 and 6.1.1.4'
Cl Cl 0.1484 0.1585 'International Tables Vol C Tables 4.2.6.8 and 6.1.1.4'
Ru Ru -1.2594 0.8363 'International Tables Vol C Tables 4.2.6.8 and 6.1.1.4'

loop_
_geom_angle_atom_site_label_1
_geom_angle_atom_site_label_2
_geom_angle_atom_site_label_3
_geom_angle
C31 Ru1 N11 94.7(3)
C31 Ru1 N21 95.3(3)
N11 Ru1 N21 85.6(3)
C31 Ru1 O1 174.4(3)
N11 Ru1 O1 85.9(2)
N21 Ru1 O1 79.2(2)
C31 Ru1 P1 94.9(3)
N11 Ru1 P1 95.6(2)
N21 Ru1 P1 169.62(17)
O1 Ru1 P1 90.57(16)
C31 Ru1 Cl1 87.9(3)
N11 Ru1 Cl1 172.8(2)
N21 Ru1 Cl1 87.5(2)
O1 Ru1 Cl1 90.80(15)
P1 Ru1 Cl1 90.81(8)
C50 P1 C40 108.6(4)
C50 P1 C60 100.4(4)
C40 P1 C60 102.6(4)
C50 P1 Ru1 112.9(3)
C40 P1 Ru1 112.7(3)
C60 P1 Ru1 118.4(3)
C2 O1 Ru1 117.8(5)
N12 N11 C11 104.2(7)
N12 N11 Ru1 120.0(5)
C11 N11 Ru1 135.2(5)
C13 N12 N11 112.4(6)
C13 N12 C1 128.9(7)
N11 N12 C1 118.7(6)
C21 N21 N22 105.5(7)
C21 N21 Ru1 136.1(5)
N22 N21 Ru1 118.4(6)
C23 N22 N21 111.1(7)
C23 N22 C1 129.5(7)
N21 N22 C1 119.3(7)
N22 C1 N12 109.1(6)
N22 C1 C2 111.6(7)
N12 C1 C2 109.9(7)
N22 C1 H1A 108.7
N12 C1 H1A 108.7
C2 C1 H1A 108.7
O2 C2 O1 125.2(9)
O2 C2 C1 116.7(7)
O1 C2 C1 118.2(7)
N11 C11 C12 109.8(7)
N11 C11 H11 125.1
C12 C11 H11 125.1
C13 C12 C11 105.7(8)
C13 C12 H12 127.2
C11 C12 H12 127.2
N12 C13 C12 108.0(8)
N12 C13 H13 126
C12 C13 H13 126
N21 C21 C22 111.3(8)
N21 C21 H21 124.4
C22 C21 H21 124.4
C23 C22 C21 104.9(9)
C23 C22 H22 127.6
C21 C22 H22 127.6
N22 C23 C22 107.3(8)
N22 C23 H23 126.3
C22 C23 H23 126.3
C32 C31 Ru1 133.6(6)
C32 C31 H31 113.2
Ru1 C31 H31 113.2
C37 C32 C33 117.1(8)
C37 C32 C31 125.1(7)
C33 C32 C31 117.8(8)
C34 C33 C32 121.5(9)
C34 C33 H33 119.2
C32 C33 H33 119.2
C33 C34 C35 118.7(8)
C33 C34 H34 120.6
C35 C34 H34 120.6
C36 C35 C34 120.6(9)
C36 C35 H35 119.7
C34 C35 H35 119.7
C37 C36 C35 120.6(9)
C37 C36 H36 119.7
C35 C36 H36 119.7
C36 C37 C32 121.4(7)
C36 C37 H37 119.3
C32 C37 H37 119.3
C45 C40 C41 111.5(8)
C45 C40 P1 118.5(6)
C41 C40 P1 111.9(6)
C45 C40 H40 104.5
C41 C40 H40 104.5
P1 C40 H40 104.5
C42 C41 C40 111.3(7)
C42 C41 H41A 109.4
C40 C41 H41A 109.4
C42 C41 H41B 109.4
C40 C41 H41B 109.4
H41A C41 H41B 108
C43 C42 C41 112.0(8)
C43 C42 H42A 109.2
C41 C42 H42A 109.2
C43 C42 H42B 109.2
C41 C42 H42B 109.2
H42A C42 H42B 107.9
C44 C43 C42 108.3(9)
C44 C43 H43A 110
C42 C43 H43A 110
C44 C43 H43B 110
C42 C43 H43B 110
H43A C43 H43B 108.4
C43 C44 C45 112.0(8)
C43 C44 H44A 109.2
C45 C44 H44A 109.2
C43 C44 H44B 109.2
C45 C44 H44B 109.2
H44A C44 H44B 107.9
C40 C45 C44 112.1(8)
C40 C45 H45A 109.2
C44 C45 H45A 109.2
C40 C45 H45B 109.2
C44 C45 H45B 109.2
H45A C45 H45B 107.9
C55 C50 C51 110.3(7)
C55 C50 P1 116.5(6)
C51 C50 P1 116.1(6)
C55 C50 H50 104
C51 C50 H50 104
P1 C50 H50 104
C52 C51 C50 110.1(8)
C52 C51 H51A 109.6
C50 C51 H51A 109.6
C52 C51 H51B 109.6
C50 C51 H51B 109.6
H51A C51 H51B 108.2
C51 C52 C53 112.2(8)
C51 C52 H52A 109.2
C53 C52 H52A 109.2
C51 C52 H52B 109.2
C53 C52 H52B 109.2
H52A C52 H52B 107.9
C52 C53 C54 110.3(8)
C52 C53 H53A 109.6
C54 C53 H53A 109.6
C52 C53 H53B 109.6
C54 C53 H53B 109.6
H53A C53 H53B 108.1
C55 C54 C53 111.4(8)
C55 C54 H54A 109.3
C53 C54 H54A 109.3
C55 C54 H54B 109.3
C53 C54 H54B 109.3
H54A C54 H54B 108
C54 C55 C50 108.9(7)
C54 C55 H55A 109.9
C50 C55 H55A 109.9
C54 C55 H55B 109.9
C50 C55 H55B 109.9
H55A C55 H55B 108.3
C61 C60 C65 111.7(7)
C61 C60 P1 114.1(6)
C65 C60 P1 112.3(6)
C61 C60 H60 106
C65 C60 H60 106
P1 C60 H60 106
C62 C61 C60 110.1(7)
C62 C61 H61A 109.6
C60 C61 H61A 109.6
C62 C61 H61B 109.6
C60 C61 H61B 109.6
H61A C61 H61B 108.1
C63 C62 C61 112.7(8)
C63 C62 H62A 109
C61 C62 H62A 109
C63 C62 H62B 109
C61 C62 H62B 109
H62A C62 H62B 107.8
C62 C63 C64 110.7(7)
C62 C63 H63A 109.5
C64 C63 H63A 109.5
C62 C63 H63B 109.5
C64 C63 H63B 109.5
H63A C63 H63B 108.1
C63 C64 C65 110.5(7)
C63 C64 H64A 109.6
C65 C64 H64A 109.6
C63 C64 H64B 109.6
C65 C64 H64B 109.6
H64A C64 H64B 108.1
C60 C65 C64 110.9(7)
C60 C65 H65A 109.5
C64 C65 H65A 109.5
C60 C65 H65B 109.5
C64 C65 H65B 109.5
H65A C65 H65B 108.1
Cl3A C80A Cl2A 115.0(12)
Cl3A C80A H80A 108.5
Cl2A C80A H80A 108.5
Cl3A C80A H80B 108.5
Cl2A C80A H80B 108.5
H80A C80A H80B 107.5
Cl3B C80B Cl2B 114.9(13)
Cl3B C80B H80C 108.5
Cl2B C80B H80C 108.5
Cl3B C80B H80D 108.5
Cl2B C80B H80D 108.5
H80C C80B H80D 107.5
Cl5 C91 Cl4 127(2)
Cl5 C91 H91A 105.5
Cl4 C91 H91A 105.5
Cl5 C91 H91B 105.5
Cl4 C91 H91B 105.5
H91A C91 H91B 106

loop_
_geom_bond_atom_site_label_1
_geom_bond_atom_site_label_2
_geom_bond_distance
Ru1 C31 1.875(7)
Ru1 N11 2.080(7)
Ru1 N21 2.112(8)
Ru1 O1 2.229(5)
Ru1 P1 2.389(3)
Ru1 Cl1 2.424(2)
P1 C50 1.861(9)
P1 C40 1.876(9)
P1 C60 1.877(7)
O1 C2 1.267(9)
O2 C2 1.239(10)
N11 N12 1.347(9)
N11 C11 1.361(10)
N12 C13 1.330(10)
N12 C1 1.475(9)
N21 C21 1.319(11)
N21 N22 1.374(9)
N22 C23 1.339(11)
N22 C1 1.444(11)
C1 C2 1.541(13)
C1 H1A 0.98
C11 C12 1.400(12)
C11 H11 0.93
C12 C13 1.347(12)
C12 H12 0.93
C13 H13 0.93
C21 C22 1.401(12)
C21 H21 0.93
C22 C23 1.384(12)
C22 H22 0.93
C23 H23 0.93
C31 C32 1.454(12)
C31 H31 0.93
C32 C37 1.405(12)
C32 C33 1.424(11)
C33 C34 1.386(12)
C33 H33 0.93
C34 C35 1.401(14)
C34 H34 0.93
C35 C36 1.378(12)
C35 H35 0.93
C36 C37 1.370(12)
C36 H36 0.93
C37 H37 0.93
C40 C45 1.511(13)
C40 C41 1.544(10)
C40 H40 0.98
C41 C42 1.537(13)
C41 H41A 0.97
C41 H41B 0.97
C42 C43 1.531(14)
C42 H42A 0.97
C42 H42B 0.97
C43 C44 1.517(11)
C43 H43A 0.97
C43 H43B 0.97
C44 C45 1.533(13)
C44 H44A 0.97
C44 H44B 0.97
C45 H45A 0.97
C45 H45B 0.97
C50 C55 1.548(9)
C50 C51 1.549(13)
C50 H50 0.98
C51 C52 1.513(12)
C51 H51A 0.97
C51 H51B 0.97
C52 C53 1.518(12)
C52 H52A 0.97
C52 H52B 0.97
C53 C54 1.555(14)
C53 H53A 0.97
C53 H53B 0.97
C54 C55 1.530(13)
C54 H54A 0.97
C54 H54B 0.97
C55 H55A 0.97
C55 H55B 0.97
C60 C61 1.533(11)
C60 C65 1.537(12)
C60 H60 0.98
C61 C62 1.523(10)
C61 H61A 0.97
C61 H61B 0.97
C62 C63 1.505(13)
C62 H62A 0.97
C62 H62B 0.97
C63 C64 1.533(12)
C63 H63A 0.97
C63 H63B 0.97
C64 C65 1.538(10)
C64 H64A 0.97
C64 H64B 0.97
C65 H65A 0.97
C65 H65B 0.97
C80A Cl3A 1.724(15)
C80A Cl2A 1.727(15)
C80A H80A 0.97
C80A H80B 0.97
C80B Cl3B 1.727(16)
C80B Cl2B 1.728(15)
C80B H80C 0.97
C80B H80D 0.97
Cl4 C91 1.621(18)
Cl5 C91 1.611(19)
C91 H91A 0.97
C91 H91B 0.97
